data_4072683
loop_
_publ_author_name
'Wile, Bradley M.'
'McDonald, Robert'
'Ferguson, Michael J.'
'Stradiotto, Mark'

_publ_section_title
;
 Au(I) Complexes Supported by Donor-Functionalized Indene Ligands:&#x00A0;
 Synthesis, Characterization, and Catalytic Behavior in Aldehyde
 Hydrosilylation
;
_journal_issue 4
_journal_name_full Organometallics
_journal_page_first 1069
_journal_paper_doi 10.1021/om060948n
_journal_volume 26
_journal_year 2007
_chemical_formula_moiety 'C15 H21 Au Cl P'
_chemical_formula_sum 'C15 H21 Au Cl P'
_chemical_formula_weight 464.70
_chemical_name_systematic
;
 ?
;
_space_group_IT_number 14
_symmetry_cell_setting monoclinic
_symmetry_space_group_name_Hall '-P 2ybc'
_symmetry_space_group_name_H-M 'P 1 21/c 1'
_atom_sites_solution_hydrogens geom
_atom_sites_solution_primary direct
_atom_sites_solution_secondary difmap
_audit_creation_method SHELXL-97
_cell_angle_alpha 90.00
_cell_angle_beta 118.454(2)
_cell_angle_gamma 90.00
_cell_formula_units_Z 4
_cell_length_a 15.625(2)
_cell_length_b 7.3752(10)
_cell_length_c 15.269(2)
_cell_measurement_reflns_used 5749
_cell_measurement_temperature 193(2)
_cell_measurement_theta_max 26.38
_cell_measurement_theta_min 2.67
_cell_volume 1547.0(4)
_computing_cell_refinement 'Bruker SAINT (Bruker, 1997)'
_computing_data_collection 'Bruker SMART (Bruker, 1997)'
_computing_data_reduction 'Bruker SAINT (Bruker, 1997)'
_computing_molecular_graphics 'Bruker SHELXTL (Bruker, 1997)'
_computing_publication_material 'Bruker SHELXTL (Bruker, 1997)'
_computing_structure_refinement 'SHELXL-97 (Sheldrick, 1997)'
_computing_structure_solution 'SHELXS-97 (Sheldrick, 1990)'
_diffrn_ambient_temperature 193(2)
_diffrn_detector_area_resol_mean 8.192
_diffrn_measured_fraction_theta_full 0.996
_diffrn_measured_fraction_theta_max 0.996
_diffrn_measurement_device_type 'Bruker PLATFORM diffractometer/SMART 1000 CCD area detector'
_diffrn_measurement_method '\w scans'
_diffrn_radiation_monochromator graphite
_diffrn_radiation_source 'fine-focus sealed tube'
_diffrn_radiation_type MoK\a
_diffrn_radiation_wavelength 0.71073
_diffrn_reflns_av_R_equivalents 0.0313
_diffrn_reflns_av_sigmaI/netI 0.0316
_diffrn_reflns_limit_h_max 19
_diffrn_reflns_limit_h_min -19
_diffrn_reflns_limit_k_max 9
_diffrn_reflns_limit_k_min -9
_diffrn_reflns_limit_l_max 19
_diffrn_reflns_limit_l_min -19
_diffrn_reflns_number 11475
_diffrn_reflns_theta_full 26.38
_diffrn_reflns_theta_max 26.38
_diffrn_reflns_theta_min 1.48
_diffrn_standards_decay_% 0
_diffrn_standards_interval_time 0
_diffrn_standards_number 0
_exptl_absorpt_coefficient_mu 9.767
_exptl_absorpt_correction_T_max 0.5918
_exptl_absorpt_correction_T_min 0.1020
_exptl_absorpt_correction_type integration
_exptl_absorpt_process_details 'Bruker SHELXTL (Bruker, 1997)'
_exptl_crystal_colour colourless
_exptl_crystal_density_diffrn 1.995
_exptl_crystal_density_method 'not measured'
_exptl_crystal_description plate
_exptl_crystal_F_000 888
_exptl_crystal_size_max 0.43
_exptl_crystal_size_mid 0.42
_exptl_crystal_size_min 0.06
_refine_diff_density_max 0.907
_refine_diff_density_min -1.549
_refine_diff_density_rms 0.192
_refine_ls_extinction_method none
_refine_ls_goodness_of_fit_ref 1.117
_refine_ls_hydrogen_treatment constr
_refine_ls_matrix_type full
_refine_ls_number_parameters 163
_refine_ls_number_reflns 3156
_refine_ls_number_restraints 0
_refine_ls_restrained_S_all 1.117
_refine_ls_R_factor_all 0.0233
_refine_ls_R_factor_gt 0.0218
_refine_ls_shift/su_max 0.001
_refine_ls_shift/su_mean 0.000
_refine_ls_structure_factor_coef Fsqd
_refine_ls_weighting_details 'calc w=1/[\s^2^(Fo^2^)+(0.0301P)^2^+0.8130P] where P=(Fo^2^+2Fc^2^)/3'
_refine_ls_weighting_scheme calc
_refine_ls_wR_factor_gt 0.0555
_refine_ls_wR_factor_ref 0.0564
_reflns_number_gt 3005
_reflns_number_total 3156
_reflns_threshold_expression I>2\s(I)
_cod_data_source_file om060948nsi20061014_103825.cif
_cod_data_source_block 2
_cod_depositor_comments
;
The following automatic conversions were performed:

'_symmetry_cell_setting' value 'Monoclinic' changed to 'monoclinic'
according to /home/saulius/struct/CIF-dictionaries/cif_core.dic
dictionary named 'cif_core.dic' version 2.4.1 from 2010-06-29.

Automatic conversion script
Id: cif_fix_values 1715 2011-07-08 13:25:40Z adriana 
;
_cod_original_cell_volume 1546.9(4)
_cod_original_sg_symbol_H-M 'P 21/c'
_cod_database_code 4072683

loop_
_symmetry_equiv_pos_as_xyz
'x, y, z'
'-x, y+1/2, -z+1/2'
'-x, -y, -z'
'x, -y-1/2, z-1/2'

loop_
_atom_site_label
_atom_site_type_symbol
_atom_site_fract_x
_atom_site_fract_y
_atom_site_fract_z
_atom_site_U_iso_or_equiv
_atom_site_adp_type
_atom_site_occupancy
_atom_site_symmetry_multiplicity
_atom_site_calc_flag
_atom_site_refinement_flags
Au Au 0.204100(9) 0.020606(17) 0.140623(8) 0.02001(7) Uani 1 1 d .
Cl Cl 0.20236(7) -0.10566(11) 0.27708(6) 0.0348(2) Uani 1 1 d .
P P 0.21375(6) 0.14313(10) 0.01130(6) 0.01753(16) Uani 1 1 d .
C1 C 0.4884(2) 0.2908(4) 0.0622(2) 0.0257(7) Uani 1 1 d .
H1A H 0.5060 0.2957 0.0079 0.031 Uiso 1 1 calc R
H1B H 0.5266 0.3828 0.1132 0.031 Uiso 1 1 calc R
C2 C 0.3805(2) 0.3182(4) 0.0227(2) 0.0240(7) Uani 1 1 d .
H2 H 0.3460 0.4242 -0.0110 0.029 Uiso 1 1 calc R
C3 C 0.3392(2) 0.1735(4) 0.0412(2) 0.0189(6) Uani 1 1 d .
C3A C 0.4148(3) 0.0354(4) 0.0928(2) 0.0195(6) Uani 1 1 d .
C4 C 0.4102(2) -0.1369(4) 0.1288(2) 0.0229(6) Uani 1 1 d .
H4 H 0.3500 -0.1850 0.1194 0.027 Uiso 1 1 calc R
C5 C 0.4960(2) -0.2361(5) 0.1788(2) 0.0288(7) Uani 1 1 d .
H5 H 0.4943 -0.3534 0.2036 0.035 Uiso 1 1 calc R
C6 C 0.5844(3) -0.1651(5) 0.1928(2) 0.0326(8) Uani 1 1 d .
H6 H 0.6422 -0.2349 0.2271 0.039 Uiso 1 1 calc R
C7 C 0.5894(3) 0.0067(5) 0.1571(3) 0.0297(9) Uani 1 1 d .
H7 H 0.6498 0.0550 0.1671 0.036 Uiso 1 1 calc R
C7A C 0.5042(2) 0.1048(4) 0.1069(2) 0.0211(6) Uani 1 1 d .
C8 C 0.1571(2) 0.3676(4) -0.0237(2) 0.0218(6) Uani 1 1 d .
H8 H 0.1732 0.4214 -0.0742 0.026 Uiso 1 1 calc R
C9 C 0.1989(3) 0.4903(4) 0.0683(3) 0.0313(9) Uani 1 1 d .
H9A H 0.1682 0.6100 0.0500 0.038 Uiso 1 1 calc R
H9B H 0.2693 0.5029 0.0943 0.038 Uiso 1 1 calc R
H9C H 0.1860 0.4365 0.1196 0.038 Uiso 1 1 calc R
C10 C 0.0466(2) 0.3528(5) -0.0697(3) 0.0314(8) Uani 1 1 d .
H10A H 0.0177 0.4740 -0.0873 0.038 Uiso 1 1 calc R
H10B H 0.0298 0.2975 -0.0215 0.038 Uiso 1 1 calc R
H10C H 0.0214 0.2773 -0.1297 0.038 Uiso 1 1 calc R
C11 C 0.1665(3) -0.0053(4) -0.0987(3) 0.0223(8) Uani 1 1 d .
H11 H 0.2159 -0.1038 -0.0820 0.027 Uiso 1 1 calc R
C12 C 0.1610(3) 0.0915(5) -0.1900(2) 0.0269(7) Uani 1 1 d .
H12A H 0.1324 0.0099 -0.2475 0.032 Uiso 1 1 calc R
H12B H 0.2266 0.1264 -0.1766 0.032 Uiso 1 1 calc R
H12C H 0.1204 0.2002 -0.2042 0.032 Uiso 1 1 calc R
C13 C 0.0708(2) -0.1009(5) -0.1224(3) 0.0297(7) Uani 1 1 d .
H13A H 0.0508 -0.1780 -0.1813 0.036 Uiso 1 1 calc R
H13B H 0.0203 -0.0100 -0.1357 0.036 Uiso 1 1 calc R
H13C H 0.0801 -0.1757 -0.0655 0.036 Uiso 1 1 calc R

loop_
_atom_site_aniso_label
_atom_site_aniso_U_11
_atom_site_aniso_U_22
_atom_site_aniso_U_33
_atom_site_aniso_U_23
_atom_site_aniso_U_13
_atom_site_aniso_U_12
Au 0.02020(10) 0.02212(9) 0.01931(10) 0.00087(4) 0.01073(7) -0.00117(4)
Cl 0.0508(6) 0.0324(4) 0.0310(4) 0.0055(3) 0.0273(4) -0.0013(4)
P 0.0149(4) 0.0206(3) 0.0170(3) 0.0014(3) 0.0074(3) 0.0015(3)
C1 0.0192(17) 0.0302(16) 0.0281(17) -0.0005(13) 0.0117(15) -0.0026(13)
C2 0.0196(17) 0.0251(15) 0.0270(16) 0.0022(12) 0.0109(14) 0.0002(12)
C3 0.0143(15) 0.0245(14) 0.0177(14) -0.0016(11) 0.0075(12) 0.0011(12)
C3A 0.0192(18) 0.0233(15) 0.0145(15) -0.0026(11) 0.0068(14) 0.0009(12)
C4 0.0232(17) 0.0246(15) 0.0211(15) 0.0029(12) 0.0108(14) 0.0010(12)
C5 0.032(2) 0.0318(17) 0.0210(16) 0.0067(13) 0.0109(15) 0.0107(14)
C6 0.0209(18) 0.046(2) 0.0244(17) 0.0036(15) 0.0052(15) 0.0151(15)
C7 0.018(2) 0.044(2) 0.024(2) -0.0034(13) 0.0075(17) 0.0035(13)
C7A 0.0161(16) 0.0284(16) 0.0185(14) -0.0043(12) 0.0078(13) -0.0015(12)
C8 0.0219(17) 0.0227(14) 0.0219(15) 0.0034(12) 0.0112(13) 0.0064(12)
C9 0.034(2) 0.0259(17) 0.034(2) -0.0030(13) 0.0159(19) 0.0031(13)
C10 0.0215(18) 0.0367(18) 0.0328(18) -0.0014(15) 0.0103(15) 0.0087(14)
C11 0.022(2) 0.0239(15) 0.0191(18) -0.0031(11) 0.0077(16) 0.0017(11)
C12 0.0273(18) 0.0350(18) 0.0194(15) -0.0004(13) 0.0118(14) 0.0033(14)
C13 0.0224(18) 0.0350(18) 0.0287(17) -0.0044(14) 0.0097(15) -0.0069(14)

loop_
_atom_type_symbol
_atom_type_description
_atom_type_scat_dispersion_real
_atom_type_scat_dispersion_imag
_atom_type_scat_source
C C 0.0033 0.0016 'International Tables Vol C Tables 4.2.6.8 and 6.1.1.4'
H H 0.0000 0.0000 'International Tables Vol C Tables 4.2.6.8 and 6.1.1.4'
P P 0.1023 0.0942 'International Tables Vol C Tables 4.2.6.8 and 6.1.1.4'
Cl Cl 0.1484 0.1585 'International Tables Vol C Tables 4.2.6.8 and 6.1.1.4'
Au Au -2.0133 8.8022 'International Tables Vol C Tables 4.2.6.8 and 6.1.1.4'

loop_
_geom_angle_atom_site_label_1
_geom_angle_atom_site_label_2
_geom_angle_atom_site_label_3
_geom_angle
P Au Cl 177.20(3)
C3 P C8 106.10(14)
C3 P C11 102.72(16)
C8 P C11 110.08(15)
C3 P Au 110.40(10)
C8 P Au 113.29(10)
C11 P Au 113.48(12)
C7A C1 C2 102.4(3)
C3 C2 C1 111.5(3)
C2 C3 C3A 108.6(3)
C2 C3 P 128.2(2)
C3A C3 P 123.3(2)
C4 C3A C7A 120.3(3)
C4 C3A C3 131.3(3)
C7A C3A C3 108.4(3)
C5 C4 C3A 118.4(3)
C4 C5 C6 120.7(3)
C5 C6 C7 121.1(3)
C7A C7 C6 118.2(4)
C7 C7A C3A 121.3(3)
C7 C7A C1 129.6(3)
C3A C7A C1 109.1(3)
C10 C8 C9 111.0(3)
C10 C8 P 110.6(2)
C9 C8 P 109.3(2)
C12 C11 C13 112.0(3)
C12 C11 P 112.2(2)
C13 C11 P 114.3(3)

loop_
_geom_bond_atom_site_label_1
_geom_bond_atom_site_label_2
_geom_bond_distance
Au P 2.2409(8)
Au Cl 2.2941(8)
P C3 1.802(3)
P C8 1.833(3)
P C11 1.840(3)
C1 C7A 1.499(4)
C1 C2 1.509(4)
C2 C3 1.345(4)
C3 C3A 1.472(4)
C3A C4 1.400(4)
C3A C7A 1.404(5)
C4 C5 1.393(4)
C5 C6 1.395(5)
C6 C7 1.396(5)
C7 C7A 1.383(5)
C8 C10 1.526(5)
C8 C9 1.532(5)
C11 C12 1.531(5)
C11 C13 1.532(5)

loop_
_geom_torsion_atom_site_label_1
_geom_torsion_atom_site_label_2
_geom_torsion_atom_site_label_3
_geom_torsion_atom_site_label_4
_geom_torsion
Cl Au P C3 -3.0(6)
Cl Au P C8 -121.8(6)
Cl Au P C11 111.7(6)
C7A C1 C2 C3 0.3(3)
C1 C2 C3 C3A -1.1(4)
C1 C2 C3 P 178.6(2)
C8 P C3 C2 -12.9(3)
C11 P C3 C2 102.7(3)
Au P C3 C2 -136.0(3)
C8 P C3 C3A 166.7(2)
C11 P C3 C3A -77.7(3)
Au P C3 C3A 43.6(3)
C2 C3 C3A C4 179.4(3)
P C3 C3A C4 -0.3(5)
C2 C3 C3A C7A 1.5(4)
P C3 C3A C7A -178.2(2)
C7A C3A C4 C5 0.2(5)
C3 C3A C4 C5 -177.5(3)
C3A C4 C5 C6 0.2(5)
C4 C5 C6 C7 -0.1(5)
C5 C6 C7 C7A -0.4(5)
C6 C7 C7A C3A 0.7(5)
C6 C7 C7A C1 179.2(3)
C4 C3A C7A C7 -0.7(5)
C3 C3A C7A C7 177.5(3)
C4 C3A C7A C1 -179.4(3)
C3 C3A C7A C1 -1.3(3)
C2 C1 C7A C7 -178.0(3)
C2 C1 C7A C3A 0.6(3)
C3 P C8 C10 169.1(2)
C11 P C8 C10 58.6(3)
Au P C8 C10 -69.6(2)
C3 P C8 C9 -68.4(3)
C11 P C8 C9 -178.8(3)
Au P C8 C9 52.9(3)
C3 P C11 C12 -68.7(3)
C8 P C11 C12 43.9(3)
Au P C11 C12 172.1(2)
C3 P C11 C13 162.4(2)
C8 P C11 C13 -84.9(3)
Au P C11 C13 43.2(3)
